data_2215684
loop_
_publ_author_name
'Cassandra L. Noack'
'Robbie W. Buckley'
'Peter C. Healy'

_publ_section_title
;
 Tetraphenylphosphonium dibromidoaurate(I)
;
_journal_coeditor_code WM2140
_journal_issue 10
_journal_name_full 'Acta Crystallographica Section E'
_journal_page_first m2459
_journal_page_last m2459
_journal_paper_doi 10.1107/S160053680704216X
_journal_volume 63
_journal_year 2007
_chemical_formula_iupac '(C24 H20 P) [Au Br2]'
_chemical_formula_moiety 'C24 H20 P + , Au Br2 -'
_chemical_formula_sum 'C24 H20 Au Br2 P'
_chemical_formula_weight 696.14
_chemical_name_systematic
;
Tetraphenylphosphonium dibromidoaurate(I)
;
_space_group_IT_number 13
_symmetry_cell_setting monoclinic
_symmetry_space_group_name_Hall '-P 2yac'
_symmetry_space_group_name_H-M 'P 1 2/n 1'
_atom_sites_solution_hydrogens geom
_atom_sites_solution_primary direct
_atom_sites_solution_secondary difmap
_cell_angle_alpha 90
_cell_angle_beta 92.05(5)
_cell_angle_gamma 90
_cell_formula_units_Z 2
_cell_length_a 10.372(4)
_cell_length_b 7.602(3)
_cell_length_c 14.559(9)
_cell_measurement_reflns_used 17
_cell_measurement_temperature 295(2)
_cell_measurement_theta_max 20.0
_cell_measurement_theta_min 19.5
_cell_volume 1147.2(10)
_computing_cell_refinement
;
MSC/AFC7 Diffractometer Control Software
(Molecular Structure Corporation, 1999)
;
_computing_data_collection
;
MSC/AFC7 Diffractometer Control Software
(Molecular Structure Corporation, 1999)
;
_computing_data_reduction 'TEXSAN (Molecular Structure Corporation, 2001)'
_computing_molecular_graphics 'ORTEP-3 (Farrugia, 1997)'
_computing_publication_material
;
TEXSAN (Molecular Structure Corporation, 2001) and PLATON (Spek,
2003)
;
_computing_structure_refinement
;
TEXSAN (Molecular Structure Corporation, 2001) and SHELXL97 (Sheldrick,
1997)
;
_computing_structure_solution 'TEXSAN (Molecular Structure Corporation, 2001)'
_diffrn_ambient_temperature 293(5)
_diffrn_measured_fraction_theta_full 0.998
_diffrn_measured_fraction_theta_max 0.998
_diffrn_measurement_device 'Rigaku AFC-7R'
_diffrn_measurement_method \w/2\q
_diffrn_radiation_monochromator graphite
_diffrn_radiation_source 'Rigaku rotating anode'
_diffrn_radiation_type 'Mo K\a'
_diffrn_radiation_wavelength 0.7107
_diffrn_reflns_av_R_equivalents 0.0314
_diffrn_reflns_av_sigmaI/netI 0.0564
_diffrn_reflns_limit_h_max 12
_diffrn_reflns_limit_h_min 0
_diffrn_reflns_limit_k_max 9
_diffrn_reflns_limit_k_min 0
_diffrn_reflns_limit_l_max 17
_diffrn_reflns_limit_l_min -17
_diffrn_reflns_number 2146
_diffrn_reflns_reduction_process
;
;
_diffrn_reflns_theta_full 25.05
_diffrn_reflns_theta_max 25.05
_diffrn_reflns_theta_min 2.37
_diffrn_standards_decay_% 2.67
_diffrn_standards_interval_count 150
_diffrn_standards_number 3
_exptl_absorpt_coefficient_mu 9.972
_exptl_absorpt_correction_T_max 0.316
_exptl_absorpt_correction_T_min 0.189
_exptl_absorpt_correction_type psi-scan
_exptl_absorpt_process_details '(North <i>et al.</i>,  1968)'
_exptl_crystal_colour colourless
_exptl_crystal_density_diffrn 2.015
_exptl_crystal_density_method 'not measured'
_exptl_crystal_description block
_exptl_crystal_F_000 656
_exptl_crystal_size_max 0.25
_exptl_crystal_size_mid 0.20
_exptl_crystal_size_min 0.15
_refine_diff_density_max 0.525
_refine_diff_density_min -0.482
_refine_ls_extinction_coef 0.0051(4)
_refine_ls_extinction_expression Fc^*^=kFc[1+0.001Fc^2^\l^3^/sin(2\q)]^-1/4^
_refine_ls_extinction_method 'SHELXL97 (Sheldrick, 1997)'
_refine_ls_goodness_of_fit_ref 0.994
_refine_ls_hydrogen_treatment constr
_refine_ls_matrix_type full
_refine_ls_number_parameters 129
_refine_ls_number_reflns 2029
_refine_ls_number_restraints 0
_refine_ls_restrained_S_all 0.994
_refine_ls_R_factor_all 0.0946
_refine_ls_R_factor_gt 0.0302
_refine_ls_shift/su_max 0.000
_refine_ls_shift/su_mean 0.000
_refine_ls_structure_factor_coef Fsqd
_refine_ls_weighting_details 'w = 1/[\s^2^(Fo^2^)+(0.0398P)^2^] where P=(Fo^2^+2Fc^2^)/3'
_refine_ls_weighting_scheme calc
_refine_ls_wR_factor_gt 0.0707
_refine_ls_wR_factor_ref 0.0886
_reflns_number_gt 1141
_reflns_number_total 2029
_reflns_threshold_expression I>2\s(I)
_cod_data_source_file wm2140.cif
_cod_data_source_block I
_cod_original_sg_symbol_H-M 'P 2/n'
_cod_database_code 2215684
_cod_database_fobs_code 2215684

loop_
_symmetry_equiv_pos_site_id
_symmetry_equiv_pos_as_xyz
1 x,y,z
2 1/2-x,y,1/2-z
3 -x,-y,-z
4 1/2+x,-y,1/2+z

loop_
_atom_site_aniso_label
_atom_site_aniso_U_11
_atom_site_aniso_U_22
_atom_site_aniso_U_33
_atom_site_aniso_U_12
_atom_site_aniso_U_13
_atom_site_aniso_U_23
P1 0.0383(10) 0.0387(11) 0.0374(13) 0.0000 0.0020(9) 0.0000
C1 0.049(3) 0.031(3) 0.038(4) 0.006(2) 0.000(3) 0.000(2)
C2 0.051(3) 0.046(3) 0.048(4) 0.002(3) -0.009(3) -0.001(3)
C3 0.072(5) 0.067(4) 0.049(5) 0.011(4) -0.020(4) 0.014(4)
C4 0.101(6) 0.053(4) 0.046(4) 0.023(4) 0.006(4) 0.009(3)
C5 0.072(5) 0.054(4) 0.061(5) -0.002(3) 0.010(4) 0.013(4)
C6 0.054(4) 0.051(4) 0.047(4) -0.004(3) 0.000(3) 0.007(3)
C7 0.038(3) 0.034(3) 0.045(4) 0.000(2) -0.003(3) -0.002(3)
C8 0.054(4) 0.058(4) 0.055(4) 0.005(3) -0.001(3) 0.008(3)
C9 0.070(5) 0.048(3) 0.081(6) 0.011(3) -0.016(4) 0.001(4)
C10 0.065(5) 0.059(4) 0.105(7) 0.014(3) 0.001(5) -0.023(4)
C11 0.067(5) 0.069(5) 0.117(7) 0.013(4) 0.042(5) -0.010(5)
C12 0.063(4) 0.048(3) 0.072(5) 0.002(3) 0.017(4) 0.008(3)
Au1 0.0670(3) 0.0462(2) 0.1450(6) 0.0000 0.0207(3) 0.0000
Br1 0.1107(7) 0.0801(6) 0.1423(10) -0.0118(5) 0.0247(6) 0.0203(6)

loop_
_atom_site_type_symbol
_atom_site_label
_atom_site_fract_x
_atom_site_fract_y
_atom_site_fract_z
_atom_site_U_iso_or_equiv
_atom_site_thermal_displace_type
_atom_site_occupancy
P P1 0.25000 0.9998(3) 0.25000 0.0381(7) Uani 1.000
C C1 0.2830(5) 0.8562(6) 0.3460(4) 0.0394(19) Uani 1.000
C C2 0.3963(5) 0.8672(7) 0.3983(4) 0.0486(19) Uani 1.000
C C3 0.4191(6) 0.7473(10) 0.4688(5) 0.063(3) Uani 1.000
C C4 0.3294(8) 0.6203(9) 0.4871(5) 0.067(3) Uani 1.000
C C5 0.2177(7) 0.6088(9) 0.4346(5) 0.062(3) Uani 1.000
C C6 0.1932(6) 0.7254(8) 0.3640(4) 0.051(2) Uani 1.000
C C7 0.1167(5) 1.1411(6) 0.2700(4) 0.0391(19) Uani 1.000
C C8 0.0934(6) 1.2824(8) 0.2107(4) 0.056(2) Uani 1.000
C C9 -0.0045(7) 1.3976(8) 0.2281(5) 0.067(3) Uani 1.000
C C10 -0.0828(7) 1.3741(9) 0.3009(6) 0.076(3) Uani 1.000
C C11 -0.0622(7) 1.2337(11) 0.3585(6) 0.083(3) Uani 1.000
C C12 0.0379(6) 1.1178(8) 0.3439(5) 0.061(2) Uani 1.000
Au Au1 0.75000 0.82371(5) 0.25000 0.0857(2) Uani 1.000
Br Br1 0.77409(10) 0.81831(11) 0.41295(8) 0.1106(5) Uani 1.000
H H2 0.45730 0.95610 0.38610 0.0600 Uiso 1.000
H H3 0.49720 0.75270 0.50490 0.0750 Uiso 1.000
H H4 0.34470 0.54050 0.53660 0.0800 Uiso 1.000
H H5 0.15740 0.51900 0.44700 0.0730 Uiso 1.000
H H6 0.11560 0.71680 0.32790 0.0610 Uiso 1.000
H H8 0.14540 1.29870 0.15690 0.0680 Uiso 1.000
H H9 -0.01900 1.49660 0.18950 0.0820 Uiso 1.000
H H10 0.05220 1.02040 0.38350 0.0730 Uiso 1.000
H H11 -0.11650 1.21470 0.41130 0.0970 Uiso 1.000
H H12 -0.15260 1.45590 0.31200 0.0890 Uiso 1.000

loop_
_atom_type_symbol
_atom_type_description
_atom_type_scat_dispersion_real
_atom_type_scat_dispersion_imag
_atom_type_scat_source
P P 0.1023 0.0942 'International Tables Vol C Tables 4.2.6.8 and 6.1.1.4'
Br Br -0.2901 2.4595 'International Tables Vol C Tables 4.2.6.8 and 6.1.1.4'
Au Au -2.0133 8.8022 'International Tables Vol C Tables 4.2.6.8 and 6.1.1.4'
H H 0.0000 0.0000 'International Tables Vol C Tables 4.2.6.8 and 6.1.1.4'
C C 0.0033 0.0016 'International Tables Vol C Tables 4.2.6.8 and 6.1.1.4'

loop_
_geom_angle_atom_site_label_1
_geom_angle_atom_site_label_2
_geom_angle_atom_site_label_3
_geom_angle_site_symmetry_1
_geom_angle_site_symmetry_3
_geom_angle
_geom_angle_publ_flag
Br1 Au1 Br1 . 2_655 178.02(7) no
C1 P1 C7 . . 111.5(3) no
C1 P1 C7 . 2_555 111.5(2) no
C1 P1 C7 2_555 . 111.5(2) no
C1 P1 C1 . 2_555 105.2(3) no
C1 P1 C7 2_555 2_555 111.5(3) no
C7 P1 C7 . 2_555 105.9(3) no
P1 C1 C2 . . 121.8(4) no
P1 C1 C6 . . 118.0(4) no
C2 C1 C6 . . 120.1(5) no
C1 C2 C3 . . 119.2(5) no
C2 C3 C4 . . 120.5(6) no
C3 C4 C5 . . 120.2(7) no
C4 C5 C6 . . 120.5(6) no
C1 C6 C5 . . 119.6(6) no
P1 C7 C12 . . 122.2(4) no
C8 C7 C12 . . 119.0(5) no
P1 C7 C8 . . 118.8(4) no
C7 C8 C9 . . 119.4(6) no
C8 C9 C10 . . 121.5(6) no
C9 C10 C11 . . 119.5(7) no
C10 C11 C12 . . 120.2(7) no
C7 C12 C11 . . 120.3(6) no
C1 C2 H2 . . 120.00 no
C3 C2 H2 . . 121.00 no
C4 C3 H3 . . 120.00 no
C2 C3 H3 . . 120.00 no
C3 C4 H4 . . 120.00 no
C5 C4 H4 . . 120.00 no
C6 C5 H5 . . 120.00 no
C4 C5 H5 . . 119.00 no
C1 C6 H6 . . 120.00 no
C5 C6 H6 . . 120.00 no
C9 C8 H8 . . 120.00 no
C7 C8 H8 . . 120.00 no
C8 C9 H9 . . 120.00 no
C10 C9 H9 . . 118.00 no
C11 C10 H12 . . 120.00 no
C9 C10 H12 . . 121.00 no
C10 C11 H11 . . 121.00 no
C12 C11 H11 . . 119.00 no
C7 C12 H10 . . 119.00 no
C11 C12 H10 . . 120.00 no

loop_
_geom_bond_atom_site_label_1
_geom_bond_atom_site_label_2
_geom_bond_site_symmetry_2
_geom_bond_distance
_geom_bond_publ_flag
Au1 Br1 . 2.3770(19) no
Au1 Br1 2_655 2.3770(19) no
P1 C1 . 1.797(6) no
P1 C7 2_555 1.783(5) no
P1 C7 . 1.783(5) no
P1 C1 2_555 1.797(6) no
C1 C6 . 1.394(8) no
C1 C2 . 1.380(8) no
C2 C3 . 1.387(9) no
C3 C4 . 1.374(10) no
C4 C5 . 1.368(11) no
C5 C6 . 1.374(9) no
C7 C8 . 1.394(8) no
C7 C12 . 1.386(9) no
C8 C9 . 1.371(9) no
C9 C10 . 1.370(11) no
C10 C11 . 1.369(11) no
C11 C12 . 1.384(10) no
C2 H2 . 0.9500 no
C3 H3 . 0.9500 no
C4 H4 . 0.9500 no
C5 H5 . 0.9500 no
C6 H6 . 0.9500 no
C8 H8 . 0.9700 no
C9 H9 . 0.9500 no
C10 H12 . 0.9700 no
C11 H11 . 0.9800 no
C12 H10 . 0.9500 no

loop_
_geom_contact_atom_site_label_1
_geom_contact_atom_site_label_2
_geom_contact_distance
_geom_contact_site_symmetry_2
_geom_contact_publ_flag
Au1 C10 3.892(7) 1_645 no
Au1 C11 3.973(9) 1_655 no
Au1 C12 3.936(7) 1_655 no
Au1 C10 3.892(7) 2_545 no
Au1 C11 3.973(9) 2_555 no
Au1 C9 4.140(7) 2_545 no
Au1 C12 3.936(7) 2_555 no
Au1 C9 4.140(7) 1_645 no
Au1 H9 3.5800 1_645 no
Au1 H12 3.1000 1_645 no
Au1 H9 3.5800 2_545 no
Au1 H12 3.1000 2_545 no
Br1 C12 3.725(7) 1_655 no
Br1 C11 3.685(9) 1_655 no
Br1 H11 3.2200 1_655 no
Br1 H4 3.0900 3_666 no
Br1 H12 3.2300 1_645 no
C2 C8 3.536(8) 2_555 no
C6 C12 3.398(9) . no
C6 C6 3.562(9) 2_555 no
C8 C8 3.405(9) 2_555 no
C8 C2 3.536(8) 2_555 no
C9 Au1 4.140(7) 2_565 no
C9 Au1 4.140(7) 1_465 no
C10 Au1 3.892(7) 1_465 no
C10 Au1 3.892(7) 2_565 no
C11 Au1 3.973(9) 1_455 no
C11 Br1 3.685(9) 1_455 no
C11 Au1 3.973(9) 2_555 no
C12 Au1 3.936(7) 1_455 no
C12 Br1 3.725(7) 1_455 no
C12 Au1 3.936(7) 2_555 no
C12 C6 3.398(9) . no
C1 H6 2.9700 2_555 no
C1 H10 2.7700 . no
C4 H11 2.9800 3_576 no
C5 H11 2.8500 3_576 no
C5 H8 3.0800 2_545 no
C6 H10 2.7000 . no
C7 H2 2.7600 2_555 no
C7 H8 2.9100 2_555 no
C8 H2 2.8900 2_555 no
C9 H6 3.0700 1_565 no
H2 C8 2.8900 2_555 no
H2 C7 2.7600 2_555 no
H4 Br1 3.0900 3_666 no
H6 C1 2.9700 2_555 no
H6 H10 2.5400 . no
H6 C9 3.0700 1_545 no
H8 C7 2.9100 2_555 no
H8 C5 3.0800 2_565 no
H9 Au1 3.5800 1_465 no
H9 Au1 3.5800 2_565 no
H10 C6 2.7000 . no
H10 C1 2.7700 . no
H10 H6 2.5400 . no
H11 C4 2.9800 3_576 no
H11 C5 2.8500 3_576 no
H11 Br1 3.2200 1_455 no
H12 Au1 3.1000 2_565 no
H12 Au1 3.1000 1_465 no
H12 Br1 3.2300 1_465 no

loop_
_geom_torsion_atom_site_label_1
_geom_torsion_atom_site_label_2
_geom_torsion_atom_site_label_3
_geom_torsion_atom_site_label_4
_geom_torsion_site_symmetry_1
_geom_torsion
_geom_torsion_publ_flag
C7 P1 C1 C2 . -114.7(5) no
C7 P1 C1 C6 . 68.6(5) no
C1 P1 C1 C2 2_555 124.4(5) no
C1 P1 C1 C6 2_555 -52.4(5) no
C7 P1 C1 C2 2_555 3.4(5) no
C7 P1 C1 C6 2_555 -173.3(4) no
C1 P1 C7 C8 . 168.0(4) no
C1 P1 C7 C12 . -10.2(6) no
C1 P1 C7 C8 2_555 -74.8(5) no
C1 P1 C7 C12 2_555 107.0(5) no
C7 P1 C7 C8 2_555 46.6(5) no
C7 P1 C7 C12 2_555 -131.6(5) no
P1 C1 C2 C3 . -176.9(5) no
C6 C1 C2 C3 . -0.2(9) no
P1 C1 C6 C5 . 177.4(5) no
C2 C1 C6 C5 . 0.6(9) no
C1 C2 C3 C4 . -0.7(10) no
C2 C3 C4 C5 . 1.3(11) no
C3 C4 C5 C6 . -0.9(11) no
C4 C5 C6 C1 . 0.0(10) no
P1 C7 C8 C9 . -176.5(5) no
C12 C7 C8 C9 . 1.7(9) no
P1 C7 C12 C11 . 178.0(5) no
C8 C7 C12 C11 . -0.2(9) no
C7 C8 C9 C10 . -2.1(10) no
C8 C9 C10 C11 . 0.8(11) no
C9 C10 C11 C12 . 0.8(12) no
C10 C11 C12 C7 . -1.1(11) no
